data_9001557
loop_
_publ_author_name
'Swihart, G. H.'
'Sen Gupta, P. K.'
'Schlemper, E. O.'
'Back, M. E.'
'Gaines, R. V.'

_publ_section_title
;
 The crystal structure of moctezumite [PbUO2](TeO3)2
;
_journal_name_full 'American Mineralogist'
_journal_page_first 835
_journal_page_last 839
_journal_volume 78
_journal_year 1993
_chemical_formula_sum 'O8 Pb Te2 U'
_chemical_name_mineral Moctezumite
_space_group_IT_number 14
_symmetry_space_group_name_Hall '-P 2ybc'
_symmetry_space_group_name_H-M 'P 1 21/c 1'
_cell_angle_alpha 90
_cell_angle_beta 93.71
_cell_angle_gamma 90
_cell_length_a 7.813
_cell_length_b 7.061
_cell_length_c 13.775
_cell_formula_units_Z 4
_cell_volume 758.341
_database_code_amcsd 0001608
_exptl_crystal_density_diffrn 7.256
_cod_original_formula_sum 'U Pb Te2 O8'
_cod_database_code 9001557

loop_
_space_group_symop_operation_xyz
x,y,z
x,1/2-y,1/2+z
-x,1/2+y,1/2-z
-x,-y,-z

loop_
_atom_site_label
_atom_site_fract_x
_atom_site_fract_y
_atom_site_fract_z
_atom_site_U_iso_or_equiv
U 0.05020 0.15640 0.80919 0.00899
Pb 0.56420 0.12410 0.32911 0.01558
Te1 0.35000 0.18550 0.04500 0.01001
Te2 0.81580 0.16690 0.58060 0.00988
O1 0.16100 0.85600 0.14600 0.01773
O2 0.29600 0.44700 0.03600 0.01773
O3 0.73900 0.82500 0.23700 0.02026
O4 0.61500 0.34600 0.14300 0.01900
O5 0.48500 0.82000 0.04300 0.01773
O6 0.93400 0.52600 0.15500 0.02026
O7 0.92500 0.16600 0.18100 0.01900
O8 0.83200 0.88400 0.04200 0.02406

loop_
_cod_related_entry_id
_cod_related_entry_database
_cod_related_entry_code
1 AMCSD 0001608
